data_7218310
loop_
_publ_author_name
'Yoneyama, Shota'
'Kodama, Takeshi'
'Kikuchi, Koichi'
'Fujii, Yutaka'
'Kikuchi, Hikomitsu'
'Fujita, Wataru'

_publ_section_title
;
 Preparation, crystal structure, and magnetic properties of a copper
 hydroxy salt with diamond chain magnetic network
;
_journal_issue 45
_journal_name_full CrystEngComm
_journal_page_first 10385
_journal_paper_doi 10.1039/C4CE01642D
_journal_volume 16
_journal_year 2014
_chemical_formula_moiety 'C16 H26 Cu3 O16 S2'
_chemical_formula_sum 'C16 H26 Cu3 O16 S2'
_chemical_formula_weight 729.13
_space_group_IT_number 2
_symmetry_cell_setting triclinic
_symmetry_Int_Tables_number 2
_symmetry_space_group_name_Hall '-P 1'
_symmetry_space_group_name_H-M 'P -1'
_atom_sites_solution_hydrogens geom
_atom_sites_solution_primary direct
_atom_sites_solution_secondary difmap
_cell_angle_alpha 97.596(9)
_cell_angle_beta 91.516(6)
_cell_angle_gamma 100.966(10)
_cell_formula_units_Z 2
_cell_length_a 5.712(4)
_cell_length_b 8.741(6)
_cell_length_c 27.100(16)
_cell_measurement_reflns_used 2432
_cell_measurement_temperature 250
_cell_measurement_theta_max 25.00
_cell_measurement_theta_min 3.00
_cell_volume 1314.8(15)
_computing_cell_refinement 'CrystalClear-SM Expert 2.0 r4'
_computing_data_collection 'CrystalClear-SM Expert 2.0 r4 (Rigaku, 2009)'
_computing_data_reduction 'CrystalClear-SM Expert 2.0 r4'
_computing_molecular_graphics 'CrystalStructure 4.0'
_computing_publication_material 'CrystalStructure 4.0 (Rigaku, 2010)'
_computing_structure_refinement 'SHELXL97 (Sheldrick, 2008)'
_computing_structure_solution 'SHELXS97 (Sheldrick, 2008)'
_diffrn_ambient_temperature 250
_diffrn_detector_area_resol_mean 14.706
_diffrn_measured_fraction_theta_full 0.954
_diffrn_measured_fraction_theta_max 0.954
_diffrn_measurement_device_type 'Rigaku Mercury'
_diffrn_measurement_method \w
_diffrn_radiation_type 'Mo K\a'
_diffrn_radiation_wavelength 0.71075
_diffrn_reflns_av_R_equivalents 0.0386
_diffrn_reflns_limit_h_max 6
_diffrn_reflns_limit_h_min -5
_diffrn_reflns_limit_k_max 10
_diffrn_reflns_limit_k_min -10
_diffrn_reflns_limit_l_max 32
_diffrn_reflns_limit_l_min -32
_diffrn_reflns_number 7958
_diffrn_reflns_theta_full 25.03
_diffrn_reflns_theta_max 25.03
_diffrn_standards_number 0
_exptl_absorpt_coefficient_mu 2.635
_exptl_absorpt_correction_T_max 0.673
_exptl_absorpt_correction_T_min 0.470
_exptl_absorpt_correction_type multi-scan
_exptl_absorpt_process_details 'REQAB (Rigaku, 1998)'
_exptl_crystal_colour colorless
_exptl_crystal_density_diffrn 1.842
_exptl_crystal_density_method 'not measured'
_exptl_crystal_description unknown
_exptl_crystal_F_000 738.00
_exptl_crystal_size_max 0.600
_exptl_crystal_size_mid 0.150
_exptl_crystal_size_min 0.150
_refine_diff_density_max 0.670
_refine_diff_density_min -0.690
_refine_ls_extinction_method none
_refine_ls_goodness_of_fit_ref 1.041
_refine_ls_hydrogen_treatment constr
_refine_ls_number_parameters 337
_refine_ls_number_reflns 4439
_refine_ls_number_restraints 0
_refine_ls_R_factor_gt 0.0479
_refine_ls_shift/su_max 0.001
_refine_ls_structure_factor_coef Fsqd
_refine_ls_weighting_details 'w = 1/[\s^2^(Fo^2^)+(0.0536P)^2^+1.3299P] where P=(Fo^2^+2Fc^2^)/3'
_refine_ls_weighting_scheme calc
_refine_ls_wR_factor_ref 0.1330
_reflns_number_gt 2925
_reflns_number_total 4439
_reflns_threshold_expression F^2^>2.0\s(F^2^)
_cod_data_source_file c4ce01642d3.cif
_cod_data_source_block 130917f1
_cod_depositor_comments 'Adding full bibliography for 7218309--7218310.cif.'
_cod_database_code 7218310

loop_
_symmetry_equiv_pos_site_id
_symmetry_equiv_pos_as_xyz
1 +X,+Y,+Z
2 -X,-Y,-Z

loop_
_atom_site_label
_atom_site_type_symbol
_atom_site_fract_x
_atom_site_fract_y
_atom_site_fract_z
_atom_site_U_iso_or_equiv
_atom_site_adp_type
_atom_site_occupancy
_atom_site_symmetry_multiplicity
_atom_site_calc_flag
_atom_site_refinement_flags
Cu1 Cu 1.0000 0.5000 0.5000 0.0181(3) Uani 0.5 1 d .
Cu2 Cu 0.51574(11) 0.42788(8) 0.54647(2) 0.0197(2) Uani 1.0 2 d .
Cu3 Cu 0.5000 0.0000 1.0000 0.0201(3) Uani 0.5 1 d .
Cu4 Cu 0.98666(12) 0.09007(8) 0.95716(3) 0.0229(2) Uani 1.0 2 d .
S5 S 0.7636(3) 0.98604(16) 0.59081(6) 0.0233(4) Uani 1.0 2 d .
S6 S 0.7490(3) 0.52052(17) 0.90286(6) 0.0259(4) Uani 1.0 2 d .
O7 O 0.7222(8) 0.4882(5) 0.60564(14) 0.0286(10) Uani 1.0 2 d .
O8 O 0.7068(6) 0.5872(4) 0.51077(13) 0.0194(9) Uani 1.0 2 d .
O9 O 0.8776(7) 1.1489(5) 0.58817(16) 0.0328(11) Uani 1.0 2 d .
O10 O 0.7788(8) 0.0532(5) 0.89743(14) 0.0310(10) Uani 1.0 2 d .
O11 O 0.3450(7) 0.2467(5) 0.57675(17) 0.0349(11) Uani 1.0 2 d .
O12 O 1.0793(7) 0.5140(5) 0.57127(14) 0.0247(10) Uani 1.0 2 d .
O13 O 0.8729(8) 0.8768(5) 0.55935(16) 0.0339(11) Uani 1.0 2 d .
O14 O 0.7597(7) 0.2527(5) 1.00673(14) 0.0274(10) Uani 1.0 2 d .
O15 O 0.5044(7) 0.9626(5) 0.58159(16) 0.0332(11) Uani 1.0 2 d .
O17 O 0.7354(7) 0.2552(5) 0.50049(14) 0.0252(10) Uani 1.0 2 d .
O18 O 0.6315(8) 0.3977(6) 0.92975(16) 0.0424(12) Uani 1.0 2 d .
O20 O 1.1676(8) 0.2786(6) 0.9342(2) 0.0530(15) Uani 1.0 2 d .
O22 O 0.4237(8) 0.0009(5) 0.93010(14) 0.0308(11) Uani 1.0 2 d .
O23 O 0.7933(6) -0.0845(5) 0.98623(13) 0.0212(9) Uani 1.0 2 d .
O24 O 1.0089(8) 0.5356(5) 0.90761(16) 0.0360(11) Uani 1.0 2 d .
O27 O 0.6675(9) 0.6658(5) 0.91503(18) 0.0482(14) Uani 1.0 2 d .
C21 C 0.6630(11) 0.4572(7) 0.8388(3) 0.0279(15) Uani 1.0 2 d .
C25 C 0.9488(11) 0.5116(7) 0.6081(2) 0.0234(14) Uani 1.0 2 d .
C26 C 0.4007(15) 0.4488(11) 0.7691(3) 0.065(3) Uani 1.0 2 d .
C28 C 0.5571(11) 0.0178(8) 0.8942(3) 0.0293(15) Uani 1.0 2 d .
C29 C 0.7236(16) 0.3165(10) 0.7606(3) 0.060(3) Uani 1.0 2 d .
C30 C 0.5320(17) 0.3603(11) 0.7398(3) 0.063(3) Uani 1.0 2 d .
C31 C 0.8128(10) 0.9525(7) 0.6530(3) 0.0256(14) Uani 1.0 2 d .
C32 C 0.7911(13) 0.3651(9) 0.8105(3) 0.0471(19) Uani 1.0 2 d .
C36 C 1.0716(15) 0.9773(11) 0.7244(3) 0.061(3) Uani 1.0 2 d .
C37 C 0.4336(14) -0.0029(11) 0.8432(3) 0.058(3) Uani 1.0 2 d .
C41 C 0.4660(14) 0.4991(9) 0.8186(3) 0.0471(19) Uani 1.0 2 d .
C42 C 1.0324(13) 1.0095(9) 0.6772(3) 0.049(2) Uani 1.0 2 d .
C43 C 1.0667(11) 0.5323(9) 0.6591(2) 0.0393(18) Uani 1.0 2 d .
C44 C 0.6365(13) 0.8637(9) 0.6756(3) 0.0462(19) Uani 1.0 2 d .
C45 C 0.8934(16) 0.8891(11) 0.7479(3) 0.062(3) Uani 1.0 2 d .
C46 C 0.6781(15) 0.8335(11) 0.7236(3) 0.063(3) Uani 1.0 2 d .
H26 H 0.2627 0.4758 0.7549 0.0786 Uiso 1.0 2 calc R
H29 H 0.8119 0.2521 0.7407 0.0717 Uiso 1.0 2 calc R
H30 H 0.4892 0.3299 0.7053 0.0760 Uiso 1.0 2 calc R
H32 H 0.9254 0.3345 0.8250 0.0565 Uiso 1.0 2 calc R
H36 H 1.2235 1.0163 0.7413 0.0735 Uiso 1.0 2 calc R
H37A H 0.5533 0.0166 0.8183 0.0698 Uiso 1.0 2 calc R
H37B H 0.3259 0.0718 0.8428 0.0698 Uiso 1.0 2 calc R
H37C H 0.3416 -0.1106 0.8353 0.0698 Uiso 1.0 2 calc R
H41 H 0.3759 0.5620 0.8386 0.0565 Uiso 1.0 2 calc R
H42 H 1.1558 1.0708 0.6614 0.0589 Uiso 1.0 2 calc R
H43A H 1.2403 0.5485 0.6566 0.0472 Uiso 1.0 2 calc R
H43B H 1.0117 0.4381 0.6748 0.0472 Uiso 1.0 2 calc R
H43C H 1.0255 0.6240 0.6793 0.0472 Uiso 1.0 2 calc R
H44 H 0.4857 0.8226 0.6585 0.0554 Uiso 1.0 2 calc R
H45 H 0.9215 0.8676 0.7808 0.0738 Uiso 1.0 2 calc R
H46 H 0.5541 0.7731 0.7396 0.0751 Uiso 1.0 2 calc R

loop_
_atom_site_aniso_label
_atom_site_aniso_U_11
_atom_site_aniso_U_22
_atom_site_aniso_U_33
_atom_site_aniso_U_12
_atom_site_aniso_U_13
_atom_site_aniso_U_23
Cu1 0.0108(5) 0.0234(6) 0.0214(6) 0.0042(4) 0.0007(4) 0.0061(4)
Cu2 0.0136(4) 0.0235(4) 0.0227(4) 0.0023(3) 0.0022(3) 0.0079(3)
Cu3 0.0142(6) 0.0273(6) 0.0205(6) 0.0066(5) 0.0003(4) 0.0060(5)
Cu4 0.0170(5) 0.0280(5) 0.0258(4) 0.0048(4) 0.0021(3) 0.0102(4)
S5 0.0179(8) 0.0213(8) 0.0293(8) 0.0004(6) -0.0002(7) 0.0035(7)
S6 0.0225(9) 0.0269(8) 0.0288(9) 0.0060(7) -0.0021(7) 0.0042(7)
O7 0.027(3) 0.033(3) 0.025(3) 0.0028(19) -0.0018(18) 0.0067(19)
O8 0.011(2) 0.021(2) 0.025(2) 0.0016(16) 0.0014(16) 0.0042(17)
O9 0.024(3) 0.026(3) 0.049(3) -0.0005(19) 0.002(2) 0.011(2)
O10 0.026(3) 0.042(3) 0.026(3) 0.006(2) 0.0016(19) 0.008(2)
O11 0.017(3) 0.037(3) 0.054(3) 0.0037(19) 0.005(2) 0.022(3)
O12 0.019(3) 0.033(3) 0.022(3) 0.0047(18) -0.0009(17) 0.0067(18)
O13 0.032(3) 0.030(3) 0.039(3) 0.007(2) 0.005(2) -0.002(2)
O14 0.022(3) 0.029(3) 0.030(3) 0.0048(18) 0.0004(18) 0.0045(19)
O15 0.019(3) 0.036(3) 0.044(3) 0.0024(19) -0.005(2) 0.008(2)
O17 0.022(3) 0.021(2) 0.031(3) 0.0036(17) 0.0041(18) 0.0023(18)
O18 0.028(3) 0.060(4) 0.039(3) -0.001(3) -0.002(2) 0.024(3)
O20 0.024(3) 0.051(3) 0.096(5) 0.007(3) 0.010(3) 0.051(3)
O22 0.028(3) 0.045(3) 0.021(3) 0.010(2) -0.0042(19) 0.005(2)
O23 0.011(2) 0.029(3) 0.027(3) 0.0069(17) 0.0018(17) 0.0109(18)
O24 0.026(3) 0.035(3) 0.044(3) -0.001(2) -0.004(2) 0.006(2)
O27 0.055(4) 0.033(3) 0.058(4) 0.024(3) -0.014(3) -0.009(3)
C21 0.032(4) 0.022(4) 0.026(4) -0.003(3) 0.000(3) 0.005(3)
C25 0.024(4) 0.020(3) 0.027(4) 0.005(3) 0.001(3) 0.004(3)
C26 0.054(6) 0.100(8) 0.039(5) 0.008(6) -0.019(4) 0.012(5)
C28 0.026(4) 0.037(4) 0.025(4) 0.005(3) -0.004(3) 0.005(3)
C29 0.077(7) 0.058(6) 0.044(5) 0.016(5) 0.013(5) -0.002(4)
C30 0.072(7) 0.071(6) 0.037(5) -0.006(5) 0.001(5) 0.002(5)
C31 0.019(4) 0.026(4) 0.033(4) 0.006(3) 0.003(3) 0.006(3)
C32 0.041(5) 0.052(5) 0.046(5) 0.011(4) 0.004(4) -0.005(4)
C36 0.046(5) 0.096(7) 0.042(5) 0.009(5) -0.008(4) 0.017(5)
C37 0.046(5) 0.100(7) 0.024(4) 0.006(5) -0.004(4) 0.004(4)
C41 0.049(5) 0.058(5) 0.038(5) 0.020(4) -0.003(4) 0.008(4)
C42 0.028(5) 0.069(6) 0.049(5) 0.001(4) -0.006(4) 0.018(4)
C43 0.029(4) 0.064(5) 0.021(4) 0.002(4) -0.002(3) 0.003(4)
C44 0.038(5) 0.052(5) 0.045(5) -0.006(4) 0.006(4) 0.013(4)
C45 0.069(7) 0.081(7) 0.040(5) 0.022(5) 0.003(5) 0.018(5)
C46 0.055(6) 0.083(7) 0.048(5) -0.003(5) 0.016(4) 0.024(5)

loop_
_atom_type_symbol
_atom_type_description
_atom_type_scat_dispersion_real
_atom_type_scat_dispersion_imag
_atom_type_scat_source
C C 0.0033 0.0016
;
International Tables for Crystallography
(1992, Vol. C, Tables 4.2.6.8 and 6.1.1.4)
;
H H 0.0000 0.0000
;
International Tables for Crystallography
(1992, Vol. C, Table 6.1.1.4)
;
Cu Cu 0.3201 1.2651
;
International Tables for Crystallography
(1992, Vol. C, Tables 4.2.6.8 and 6.1.1.4)
;
O O 0.0106 0.0060
;
International Tables for Crystallography
(1992, Vol. C, Tables 4.2.6.8 and 6.1.1.4)
;
S S 0.1246 0.1234
;
International Tables for Crystallography
(1992, Vol. C, Tables 4.2.6.8 and 6.1.1.4)
;

loop_
_geom_angle_atom_site_label_1
_geom_angle_atom_site_label_2
_geom_angle_atom_site_label_3
_geom_angle
_geom_angle_publ_flag
_geom_angle_site_symmetry_1
_geom_angle_site_symmetry_3
O8 Cu1 O8 180.0(2) yes . 2_766
O8 Cu1 O12 93.64(16) yes . .
O8 Cu1 O12 86.36(16) yes . 2_766
O8 Cu1 O12 86.36(16) yes 2_766 .
O8 Cu1 O12 93.64(16) yes 2_766 2_766
O12 Cu1 O12 180.0(3) yes . 2_766
O7 Cu2 O8 92.96(16) yes . .
O7 Cu2 O8 167.59(18) yes . 2_666
O7 Cu2 O11 88.83(18) yes . .
O8 Cu2 O8 81.42(15) yes . 2_666
O8 Cu2 O11 172.14(17) yes . .
O8 Cu2 O11 98.25(17) yes 2_666 .
O22 Cu3 O22 180.0(3) yes . 2_657
O22 Cu3 O23 92.96(17) yes . .
O22 Cu3 O23 87.04(17) yes . 2_657
O22 Cu3 O23 87.04(17) yes 2_657 .
O22 Cu3 O23 92.96(17) yes 2_657 2_657
O23 Cu3 O23 180.0(2) yes . 2_657
O10 Cu4 O20 89.5(2) yes . .
O10 Cu4 O23 93.00(16) yes . .
O10 Cu4 O23 168.62(18) yes . 2_757
O20 Cu4 O23 173.75(19) yes . .
O20 Cu4 O23 97.13(19) yes . 2_757
O23 Cu4 O23 81.39(15) yes . 2_757
O9 S5 O13 111.7(3) yes . .
O9 S5 O15 110.9(3) yes . .
O9 S5 C31 106.7(3) yes . .
O13 S5 O15 113.6(3) yes . .
O13 S5 C31 106.8(3) yes . .
O15 S5 C31 106.7(3) yes . .
O18 S6 O24 110.6(3) yes . .
O18 S6 O27 112.8(3) yes . .
O18 S6 C21 106.4(3) yes . .
O24 S6 O27 114.3(3) yes . .
O24 S6 C21 106.7(3) yes . .
O27 S6 C21 105.4(3) yes . .
Cu2 O7 C25 126.9(4) yes . .
Cu1 O8 Cu2 101.37(18) yes . .
Cu1 O8 Cu2 118.06(18) yes . 2_666
Cu2 O8 Cu2 98.58(15) yes . 2_666
Cu4 O10 C28 127.7(4) yes . .
Cu1 O12 C25 131.2(4) yes . .
Cu3 O22 C28 130.7(4) yes . .
Cu3 O23 Cu4 100.77(19) yes . .
Cu3 O23 Cu4 118.37(18) yes . 2_757
Cu4 O23 Cu4 98.61(15) yes . 2_757
S6 C21 C32 119.7(6) yes . .
S6 C21 C41 119.5(5) yes . .
C32 C21 C41 120.8(6) yes . .
O7 C25 O12 125.3(6) yes . .
O7 C25 C43 116.4(5) yes . .
O12 C25 C43 118.2(6) yes . .
C30 C26 C41 120.9(9) yes . .
O10 C28 O22 125.8(6) yes . .
O10 C28 C37 117.9(6) yes . .
O22 C28 C37 116.3(6) yes . .
C30 C29 C32 120.4(8) yes . .
C26 C30 C29 119.5(8) yes . .
S5 C31 C42 119.8(5) yes . .
S5 C31 C44 119.8(5) yes . .
C42 C31 C44 120.3(7) yes . .
C21 C32 C29 119.4(8) yes . .
C42 C36 C45 120.8(7) yes . .
C21 C41 C26 119.0(8) yes . .
C31 C42 C36 119.4(7) yes . .
C31 C44 C46 119.6(7) yes . .
C36 C45 C46 119.3(8) yes . .
C44 C46 C45 120.6(8) yes . .
C30 C26 H26 119.561 no . .
C41 C26 H26 119.542 no . .
C30 C29 H29 119.823 no . .
C32 C29 H29 119.819 no . .
C26 C30 H30 120.243 no . .
C29 C30 H30 120.251 no . .
C21 C32 H32 120.283 no . .
C29 C32 H32 120.296 no . .
C42 C36 H36 119.605 no . .
C45 C36 H36 119.613 no . .
C28 C37 H37A 109.471 no . .
C28 C37 H37B 109.479 no . .
C28 C37 H37C 109.478 no . .
H37A C37 H37B 109.458 no . .
H37A C37 H37C 109.468 no . .
H37B C37 H37C 109.473 no . .
C21 C41 H41 120.511 no . .
C26 C41 H41 120.512 no . .
C31 C42 H42 120.311 no . .
C36 C42 H42 120.301 no . .
C25 C43 H43A 109.466 no . .
C25 C43 H43B 109.467 no . .
C25 C43 H43C 109.468 no . .
H43A C43 H43B 109.477 no . .
H43A C43 H43C 109.469 no . .
H43B C43 H43C 109.479 no . .
C31 C44 H44 120.179 no . .
C46 C44 H44 120.175 no . .
C36 C45 H45 120.374 no . .
C46 C45 H45 120.375 no . .
C44 C46 H46 119.699 no . .
C45 C46 H46 119.696 no . .

loop_
_geom_bond_atom_site_label_1
_geom_bond_atom_site_label_2
_geom_bond_distance
_geom_bond_publ_flag
_geom_bond_site_symmetry_2
Cu1 O8 1.981(4) yes .
Cu1 O8 1.981(4) yes 2_766
Cu1 O12 1.955(4) yes .
Cu1 O12 1.955(4) yes 2_766
Cu2 O7 1.918(4) yes .
Cu2 O8 1.975(4) yes .
Cu2 O8 1.954(4) yes 2_666
Cu2 O11 1.983(5) yes .
Cu3 O22 1.934(4) yes .
Cu3 O22 1.934(4) yes 2_657
Cu3 O23 1.980(4) yes .
Cu3 O23 1.980(4) yes 2_657
Cu4 O10 1.936(4) yes .
Cu4 O20 1.957(5) yes .
Cu4 O23 1.973(4) yes .
Cu4 O23 1.969(4) yes 2_757
S5 O9 1.460(5) yes .
S5 O13 1.438(5) yes .
S5 O15 1.466(5) yes .
S5 C31 1.773(7) yes .
S6 O18 1.447(5) yes .
S6 O24 1.466(5) yes .
S6 O27 1.435(6) yes .
S6 C21 1.778(6) yes .
O7 C25 1.270(8) yes .
O10 C28 1.243(8) yes .
O12 C25 1.262(7) yes .
O22 C28 1.258(8) yes .
C21 C32 1.364(10) yes .
C21 C41 1.370(11) yes .
C25 C43 1.494(8) yes .
C26 C30 1.371(13) yes .
C26 C41 1.375(11) yes .
C28 C37 1.509(9) yes .
C29 C30 1.358(14) yes .
C29 C32 1.386(11) yes .
C31 C42 1.373(9) yes .
C31 C44 1.361(9) yes .
C36 C42 1.367(12) yes .
C36 C45 1.379(12) yes .
C44 C46 1.385(12) yes .
C45 C46 1.352(12) yes .
C26 H26 0.950 no .
C29 H29 0.950 no .
C30 H30 0.950 no .
C32 H32 0.950 no .
C36 H36 0.950 no .
C37 H37A 0.980 no .
C37 H37B 0.980 no .
C37 H37C 0.980 no .
C41 H41 0.950 no .
C42 H42 0.950 no .
C43 H43A 0.980 no .
C43 H43B 0.980 no .
C43 H43C 0.980 no .
C44 H44 0.950 no .
C45 H45 0.950 no .
C46 H46 0.950 no .

loop_
_geom_contact_atom_site_label_1
_geom_contact_atom_site_label_2
_geom_contact_distance
_geom_contact_publ_flag
_geom_contact_site_symmetry_2
Cu1 Cu2 3.374(2) no 1_655
Cu1 Cu2 3.0603(19) no 2_766
Cu1 O7 3.314(5) no .
Cu1 O7 3.314(5) no 2_766
Cu1 C25 2.943(6) no 2_766
Cu2 O12 2.811(5) no 1_455
Cu2 O12 3.195(5) no .
Cu3 Cu4 3.392(2) no 1_455
Cu3 Cu4 3.0454(19) no 2_657
Cu3 O10 3.282(5) no .
Cu3 O10 3.282(5) no 2_657
Cu3 C28 2.915(7) no 2_657
Cu4 O22 3.203(5) no .
Cu4 O22 2.839(5) no 1_655
O8 C25 3.151(8) no .
O9 C42 3.028(10) no .
O11 O12 3.035(7) no 1_455
O11 C25 3.576(8) no 1_455
O13 C42 3.293(9) no .
O13 C44 3.467(9) no .
O15 C44 2.921(9) no .
O18 C32 3.371(9) no .
O18 C41 3.409(9) no .
O20 O22 3.055(7) no 1_655
O20 C28 3.568(9) no 1_655
O23 C28 3.116(8) no .
O24 C32 2.962(8) no .
O27 C41 2.910(8) no .
C21 C30 2.743(10) no .
C26 C32 2.734(13) no .
C29 C41 2.746(12) no .
C31 C45 2.747(11) no .
C36 C44 2.731(11) no .
C42 C46 2.739(11) no .
Cu1 O17 2.375(4) no .
Cu1 O17 2.375(4) no 2_766
Cu2 O17 2.390(4) no .
Cu3 O14 2.397(4) no .
Cu3 O14 2.397(4) no 2_657
Cu4 O14 2.407(5) no .
O7 O9 3.234(7) no 1_545
O7 O17 3.288(6) no .
O8 O13 2.680(6) no .
O8 O17 2.914(6) no .
O8 O17 3.125(6) no 2_666
O8 O17 3.261(6) no 2_766
O9 O7 3.234(7) no 1_565
O9 O11 3.330(7) no 1_565
O9 O11 2.683(6) no 1_665
O9 O12 3.276(6) no 1_565
O9 O17 2.817(7) no 1_565
O9 C25 3.091(7) no 1_565
O9 C43 3.592(8) no 1_565
O10 O14 3.248(6) no .
O10 O18 3.293(7) no .
O10 O27 3.424(7) no 1_545
O11 O9 2.683(6) no 1_445
O11 O9 3.330(7) no 1_545
O11 O15 2.820(7) no 1_545
O11 O17 3.077(6) no .
O12 O9 3.276(6) no 1_545
O12 O17 3.101(5) no .
O12 O17 3.051(6) no 2_766
O13 O8 2.680(6) no .
O13 O15 3.560(7) no 1_655
O13 O17 3.106(6) no 2_766
O14 Cu3 2.397(4) no .
O14 Cu4 2.407(5) no .
O14 O10 3.248(6) no .
O14 O18 2.732(7) no .
O14 O20 3.082(7) no .
O14 O22 3.133(5) no .
O14 O22 3.026(6) no 2_657
O14 O23 2.970(6) no .
O14 O23 3.243(6) no 2_657
O14 O23 3.193(6) no 2_757
O14 O24 2.886(6) no 2_767
O14 O27 3.390(7) no 2_667
O14 C28 3.480(7) no .
O15 O11 2.820(7) no 1_565
O15 O13 3.560(7) no 1_455
O15 O17 2.859(6) no 2_666
O17 Cu1 2.375(4) no .
O17 Cu2 2.390(4) no .
O17 O7 3.288(6) no .
O17 O8 2.914(6) no .
O17 O8 3.125(6) no 2_666
O17 O8 3.261(6) no 2_766
O17 O9 2.817(7) no 1_545
O17 O11 3.077(6) no .
O17 O12 3.101(5) no .
O17 O12 3.051(6) no 2_766
O17 O13 3.106(6) no 2_766
O17 O15 2.859(6) no 2_666
O17 C25 3.474(7) no .
O18 O10 3.293(7) no .
O18 O14 2.732(7) no .
O18 O20 2.668(7) no 1_455
O18 O20 3.421(8) no .
O18 O22 3.447(7) no .
O18 C28 3.276(8) no .
O20 O14 3.082(7) no .
O20 O18 3.421(8) no .
O20 O18 2.668(7) no 1_655
O20 O24 2.749(8) no .
O22 O14 3.133(5) no .
O22 O14 3.026(6) no 2_657
O22 O18 3.447(7) no .
O22 O27 3.457(7) no 1_545
O23 O14 2.970(6) no .
O23 O14 3.243(6) no 2_657
O23 O14 3.193(6) no 2_757
O23 O27 2.687(6) no 1_545
O24 O14 2.886(6) no 2_767
O24 O20 2.749(8) no .
O27 O10 3.424(7) no 1_565
O27 O14 3.390(7) no 2_667
O27 O22 3.457(7) no 1_565
O27 O23 2.687(6) no 1_565
O27 C28 3.371(9) no 1_565
C25 O9 3.091(7) no 1_545
C25 O17 3.474(7) no .
C28 O14 3.480(7) no .
C28 O18 3.276(8) no .
C28 O27 3.371(9) no 1_545
C43 O9 3.592(8) no 1_545
Cu2 H43A 3.5413 no 1_455
S5 H42 2.8268 no .
S5 H44 2.8122 no .
S6 H32 2.8179 no .
S6 H41 2.8238 no .
O7 H43A 3.2131 no 1_455
O7 H43A 3.1525 no .
O7 H43B 2.6016 no .
O7 H43C 2.6084 no .
O9 H42 2.7444 no .
O10 H37A 2.4237 no .
O10 H37B 2.9888 no .
O10 H37B 3.4784 no 1_655
O10 H37C 2.9841 no .
O11 H43A 3.3408 no 1_455
O12 H43A 2.4249 no .
O12 H43B 2.9858 no .
O12 H43C 3.0014 no .
O13 H42 3.2576 no .
O13 H44 3.5474 no .
O15 H44 2.5470 no .
O18 H32 3.3726 no .
O18 H41 3.4418 no .
O20 H37B 3.1272 no 1_655
O22 H37A 3.1519 no .
O22 H37B 2.5971 no .
O22 H37C 2.6223 no .
O24 H32 2.6297 no .
O27 H41 2.5761 no .
C21 H26 3.2225 no .
C21 H29 3.2316 no .
C26 H29 3.2169 no .
C29 H26 3.2133 no .
C30 H32 3.2375 no .
C30 H41 3.2462 no .
C31 H36 3.2233 no .
C31 H46 3.2291 no .
C32 H30 3.2410 no .
C32 H41 3.2351 no .
C36 H46 3.2164 no .
C41 H30 3.2449 no .
C41 H32 3.2346 no .
C42 H44 3.2299 no .
C42 H45 3.2442 no .
C44 H42 3.2291 no .
C44 H45 3.2379 no .
C45 H42 3.2455 no .
C45 H44 3.2318 no .
C46 H36 3.2118 no .
H26 H30 2.3184 no .
H26 H41 2.3256 no .
H29 H30 2.3097 no .
H29 H32 2.3377 no .
H36 H42 2.3159 no .
H36 H45 2.3287 no .
H44 H46 2.3333 no .
H45 H46 2.3027 no .
O7 H30 3.3856 no .
O7 H44 3.5938 no .
O9 H43B 3.1765 no 1_565
O10 H32 3.3439 no .
O10 H45 3.5469 no 1_545
O11 H30 3.5068 no .
O11 H42 3.0365 no 1_445
O15 H42 3.1520 no 1_455
O18 H37B 3.5819 no .
O20 H32 3.3676 no .
O24 H41 2.8438 no 1_655
C21 H37B 3.5647 no .
C26 H29 3.4889 no 1_455
C26 H32 3.2015 no 1_455
C26 H43A 3.4277 no 1_455
C26 H43B 3.3209 no 1_455
C26 H46 3.0218 no .
C29 H26 3.1453 no 1_655
C29 H36 3.4677 no 1_445
C29 H37A 3.2345 no .
C29 H43B 3.0702 no .
C30 H36 3.1887 no 1_445
C30 H42 3.4367 no 1_445
C30 H43A 3.5206 no 1_455
C30 H43B 3.3072 no .
C30 H46 3.5873 no .
C31 H29 3.2971 no 1_565
C31 H43C 3.4708 no .
C32 H26 3.1734 no 1_655
C32 H37A 3.1274 no .
C32 H37B 3.5384 no .
C32 H41 3.4686 no 1_655
C36 H29 3.0454 no 1_565
C36 H37B 3.4171 no 1_665
C36 H37C 3.5781 no 1_665
C36 H43C 3.1267 no .
C36 H44 3.3795 no 1_655
C36 H46 3.5995 no 1_655
C37 H36 3.0198 no 1_445
C37 H45 3.2667 no 1_445
C37 H45 3.5852 no 1_545
C37 H46 3.3679 no 1_545
C41 H32 3.1686 no 1_455
C41 H37C 3.5889 no 1_565
C41 H46 3.3951 no .
C42 H29 3.0345 no 1_565
C42 H30 3.4326 no 1_665
C42 H43C 3.3698 no .
C42 H44 3.3307 no 1_655
C43 H26 2.9391 no 1_655
C43 H30 3.5463 no 1_655
C43 H44 3.1413 no 1_655
C44 H29 3.5604 no 1_565
C44 H36 3.3622 no 1_455
C44 H43A 3.1886 no 1_455
C44 H43C 3.3389 no .
C45 H29 3.3234 no 1_565
C45 H37A 3.0190 no 1_565
C45 H37B 3.5137 no 1_665
C45 H37C 3.4400 no 1_665
C45 H43C 2.9985 no .
C46 H29 3.5579 no 1_565
C46 H36 3.3112 no 1_455
C46 H37A 3.0169 no 1_565
C46 H43A 3.4568 no 1_455
C46 H43C 3.1076 no .
H26 C29 3.1453 no 1_455
H26 C32 3.1734 no 1_455
H26 C43 2.9391 no 1_455
H26 H29 2.9042 no 1_455
H26 H32 2.9578 no 1_455
H26 H43A 2.8255 no 1_455
H26 H43B 2.5187 no 1_455
H26 H43C 2.9896 no 1_455
H26 H46 2.8939 no .
H29 C26 3.4889 no 1_655
H29 C31 3.2971 no 1_545
H29 C36 3.0454 no 1_545
H29 C42 3.0345 no 1_545
H29 C44 3.5604 no 1_545
H29 C45 3.3234 no 1_545
H29 C46 3.5579 no 1_545
H29 H26 2.9042 no 1_655
H29 H36 3.5943 no 1_445
H29 H36 3.4102 no 1_545
H29 H37A 3.3160 no .
H29 H42 3.3916 no 1_545
H29 H43B 2.7023 no .
H30 O7 3.3856 no .
H30 O11 3.5068 no .
H30 C42 3.4326 no 1_445
H30 C43 3.5463 no 1_455
H30 H36 3.1571 no 1_445
H30 H42 2.7751 no 1_445
H30 H43A 3.0031 no 1_455
H30 H43B 3.1761 no 1_455
H30 H43B 3.1221 no .
H32 O10 3.3439 no .
H32 O20 3.3676 no .
H32 C26 3.2015 no 1_655
H32 C41 3.1686 no 1_655
H32 H26 2.9578 no 1_655
H32 H37A 3.1422 no .
H32 H41 2.9192 no 1_655
H36 C29 3.4677 no 1_665
H36 C30 3.1887 no 1_665
H36 C37 3.0198 no 1_665
H36 C44 3.3622 no 1_655
H36 C46 3.3112 no 1_655
H36 H29 3.4102 no 1_565
H36 H29 3.5943 no 1_665
H36 H30 3.1571 no 1_665
H36 H37A 2.7742 no 1_665
H36 H37B 2.7571 no 1_665
H36 H37C 3.0185 no 1_665
H36 H43C 3.5713 no .
H36 H44 3.2062 no 1_655
H36 H46 3.0967 no 1_655
H37A C29 3.2345 no .
H37A C32 3.1274 no .
H37A C45 3.0190 no 1_545
H37A C46 3.0169 no 1_545
H37A H29 3.3160 no .
H37A H32 3.1422 no .
H37A H36 2.7742 no 1_445
H37A H45 2.8216 no 1_545
H37A H46 2.8072 no 1_545
H37B O18 3.5819 no .
H37B C21 3.5647 no .
H37B C32 3.5384 no .
H37B C36 3.4171 no 1_445
H37B C45 3.5137 no 1_445
H37B H36 2.7571 no 1_445
H37B H45 2.9632 no 1_445
H37C C36 3.5781 no 1_445
H37C C41 3.5889 no 1_545
H37C C45 3.4400 no 1_445
H37C H36 3.0185 no 1_445
H37C H41 2.9187 no 1_545
H37C H45 2.7455 no 1_445
H37C H46 3.0270 no 1_545
H41 O24 2.8438 no 1_455
H41 C32 3.4686 no 1_455
H41 H32 2.9192 no 1_455
H41 H37C 2.9187 no 1_565
H41 H46 3.5170 no .
H42 O11 3.0365 no 1_665
H42 O15 3.1520 no 1_655
H42 C30 3.4367 no 1_665
H42 H29 3.3916 no 1_565
H42 H30 2.7751 no 1_665
H42 H43B 3.4402 no 1_565
H42 H44 3.1274 no 1_655
H43A C26 3.4277 no 1_655
H43A C30 3.5206 no 1_655
H43A C44 3.1886 no 1_655
H43A C46 3.4568 no 1_655
H43A H26 2.8255 no 1_655
H43A H30 3.0031 no 1_655
H43A H44 2.5285 no 1_655
H43A H46 3.0678 no 1_655
H43B O9 3.1765 no 1_545
H43B C26 3.3209 no 1_655
H43B C29 3.0702 no .
H43B C30 3.3072 no .
H43B H26 2.5187 no 1_655
H43B H29 2.7023 no .
H43B H30 3.1221 no .
H43B H30 3.1761 no 1_655
H43B H42 3.4402 no 1_545
H43C C31 3.4708 no .
H43C C36 3.1267 no .
H43C C42 3.3698 no .
H43C C44 3.3389 no .
H43C C45 2.9985 no .
H43C C46 3.1076 no .
H43C H26 2.9896 no 1_655
H43C H36 3.5713 no .
H43C H44 2.9736 no 1_655
H43C H45 3.3854 no .
H43C H46 3.5530 no .
H43C H46 3.3415 no 1_655
H44 O7 3.5938 no .
H44 C36 3.3795 no 1_455
H44 C42 3.3307 no 1_455
H44 C43 3.1413 no 1_455
H44 H36 3.2062 no 1_455
H44 H42 3.1274 no 1_455
H44 H43A 2.5285 no 1_455
H44 H43C 2.9736 no 1_455
H45 O10 3.5469 no 1_565
H45 C37 3.5852 no 1_565
H45 C37 3.2667 no 1_665
H45 H37A 2.8216 no 1_565
H45 H37B 2.9632 no 1_665
H45 H37C 2.7455 no 1_665
H45 H43C 3.3854 no .
H46 C26 3.0218 no .
H46 C30 3.5873 no .
H46 C36 3.5995 no 1_455
H46 C37 3.3679 no 1_565
H46 C41 3.3951 no .
H46 H26 2.8939 no .
H46 H36 3.0967 no 1_455
H46 H37A 2.8072 no 1_565
H46 H37C 3.0270 no 1_565
H46 H41 3.5170 no .
H46 H43A 3.0678 no 1_455
H46 H43C 3.3415 no 1_455
H46 H43C 3.5530 no .

loop_
_geom_torsion_atom_site_label_1
_geom_torsion_atom_site_label_2
_geom_torsion_atom_site_label_3
_geom_torsion_atom_site_label_4
_geom_torsion
_geom_torsion_publ_flag
_geom_torsion_site_symmetry_1
_geom_torsion_site_symmetry_3
_geom_torsion_site_symmetry_4
O8 Cu1 O12 C25 26.5(4) no . . .
O12 Cu1 O8 Cu2 -61.84(16) no . . .
O12 Cu1 O8 Cu2 -168.1(2) no . . 2_666
O8 Cu1 O12 C25 153.5(4) no . 2_766 2_766
O12 Cu1 O8 Cu2 118.16(16) no 2_766 . .
O12 Cu1 O8 Cu2 11.9(2) no 2_766 . 2_666
O8 Cu1 O12 C25 -153.5(4) no 2_766 . .
O12 Cu1 O8 Cu2 -118.16(16) no . 2_766 2_766
O12 Cu1 O8 Cu2 -11.9(2) no . 2_766 1_655
O8 Cu1 O12 C25 -26.5(4) no 2_766 2_766 2_766
O12 Cu1 O8 Cu2 61.84(16) no 2_766 2_766 2_766
O12 Cu1 O8 Cu2 168.1(2) no 2_766 2_766 1_655
O7 Cu2 O8 Cu1 70.09(18) no . . .
O7 Cu2 O8 Cu2 -168.88(18) no . . 2_666
O8 Cu2 O7 C25 -46.9(4) no . . .
O11 Cu2 O7 C25 125.4(4) no . . .
O8 Cu2 O8 Cu1 -107.8(2) no . 2_666 1_455
O8 Cu2 O8 Cu2 0.00(16) no . 2_666 2_666
O8 Cu2 O8 Cu1 -121.04(17) no 2_666 . .
O8 Cu2 O8 Cu2 0.00(16) no 2_666 . 2_666
O11 Cu2 O8 Cu1 80.1(3) no . 2_666 1_455
O11 Cu2 O8 Cu2 -172.06(17) no . 2_666 2_666
O22 Cu3 O23 Cu4 64.46(17) no . . .
O22 Cu3 O23 Cu4 170.5(2) no . . 2_757
O23 Cu3 O22 C28 -29.7(4) no . . .
O22 Cu3 O23 Cu4 115.54(17) no . 2_657 2_657
O22 Cu3 O23 Cu4 9.5(2) no . 2_657 1_455
O23 Cu3 O22 C28 150.3(4) no 2_657 . .
O22 Cu3 O23 Cu4 -115.54(17) no 2_657 . .
O22 Cu3 O23 Cu4 -9.5(2) no 2_657 . 2_757
O23 Cu3 O22 C28 -150.3(4) no . 2_657 2_657
O22 Cu3 O23 Cu4 -64.46(17) no 2_657 2_657 2_657
O22 Cu3 O23 Cu4 -170.5(2) no 2_657 2_657 1_455
O23 Cu3 O22 C28 29.7(4) no 2_657 2_657 2_657
O20 Cu4 O10 C28 -134.4(4) no . . .
O10 Cu4 O23 Cu3 -68.76(18) no . . .
O10 Cu4 O23 Cu4 170.04(18) no . . 2_757
O23 Cu4 O10 C28 39.9(4) no . . .
O20 Cu4 O23 Cu3 -78.9(3) no . 2_757 1_655
O20 Cu4 O23 Cu4 173.87(19) no . 2_757 2_757
O23 Cu4 O23 Cu3 107.2(3) no . 2_757 1_655
O23 Cu4 O23 Cu4 0.00(16) no . 2_757 2_757
O23 Cu4 O23 Cu3 121.20(17) no 2_757 . .
O23 Cu4 O23 Cu4 0.00(16) no 2_757 . 2_757
O9 S5 C31 C42 -42.1(5) no . . .
O9 S5 C31 C44 141.2(4) no . . .
O13 S5 C31 C42 77.5(5) no . . .
O13 S5 C31 C44 -99.3(5) no . . .
O15 S5 C31 C42 -160.7(4) no . . .
O15 S5 C31 C44 22.5(5) no . . .
O18 S6 C21 C32 -87.2(5) no . . .
O18 S6 C21 C41 91.5(5) no . . .
O24 S6 C21 C32 30.8(5) no . . .
O24 S6 C21 C41 -150.4(4) no . . .
O27 S6 C21 C32 152.8(4) no . . .
O27 S6 C21 C41 -28.5(5) no . . .
Cu2 O7 C25 O12 7.3(9) no . . .
Cu2 O7 C25 C43 -170.5(3) no . . .
Cu4 O10 C28 O22 1.0(10) no . . .
Cu4 O10 C28 C37 179.2(3) no . . .
Cu1 O12 C25 O7 5.0(9) no . . .
Cu1 O12 C25 C43 -177.2(3) no . . .
Cu3 O22 C28 O10 -7.2(10) no . . .
Cu3 O22 C28 C37 174.6(3) no . . .
S6 C21 C32 C29 -179.8(4) no . . .
S6 C21 C41 C26 -179.7(4) no . . .
C32 C21 C41 C26 -0.9(10) no . . .
C41 C21 C32 C29 1.4(10) no . . .
C30 C26 C41 C21 -1.1(12) no . . .
C41 C26 C30 C29 2.7(13) no . . .
C30 C29 C32 C21 0.1(12) no . . .
C32 C29 C30 C26 -2.1(12) no . . .
S5 C31 C42 C36 -177.3(5) no . . .
S5 C31 C44 C46 178.0(5) no . . .
C42 C31 C44 C46 1.2(10) no . . .
C44 C31 C42 C36 -0.5(11) no . . .
C42 C36 C45 C46 0.3(14) no . . .
C45 C36 C42 C31 -0.3(13) no . . .
C31 C44 C46 C45 -1.2(12) no . . .
C36 C45 C46 C44 0.4(14) no . . .
